data_2016606
loop_
_publ_author_name
'Perp\'etuo, Genivaldo J\'ulio'
'Janczak, Jan'

_publ_section_title
;
 The chloride, bromide and iodide salts of
 1-(diaminomethylene)thiouron-1-ium
;
_journal_coeditor_code SK3208
_journal_issue 5
_journal_name_full 'Acta Crystallographica Section C'
_journal_page_first o264
_journal_page_last o268
_journal_paper_doi 10.1107/S0108270108008688
_journal_volume 64
_journal_year 2008
_chemical_formula_iupac 'C2 H7 N4 S +, Cl -'
_chemical_formula_moiety 'C2 H7 N4 S +, Cl -'
_chemical_formula_sum 'C2 H7 Cl N4 S'
_chemical_formula_weight 154.63
_chemical_name_systematic
;
1-(diaminomethylene)thiouron-1-ium chloride
;
_space_group_IT_number 14
_symmetry_cell_setting monoclinic
_symmetry_space_group_name_Hall '-P 2ybc'
_symmetry_space_group_name_H-M 'P 1 21/c 1'
_atom_sites_solution_hydrogens geom
_atom_sites_solution_primary direct
_atom_sites_solution_secondary difmap
_audit_creation_method SHELXL-97
_cell_angle_alpha 90.00
_cell_angle_beta 90.36(2)
_cell_angle_gamma 90.00
_cell_formula_units_Z 4
_cell_length_a 6.5170(10)
_cell_length_b 6.8070(10)
_cell_length_c 14.777(3)
_cell_measurement_reflns_used 562
_cell_measurement_temperature 295(2)
_cell_measurement_theta_max 28.39
_cell_measurement_theta_min 2.76
_cell_volume 655.51(19)
_computing_cell_refinement
;
CrysAlis CCD (Oxford Diffraction, 2006)
;
_computing_data_collection
;
CrysAlis CCD (Oxford Diffraction, 2006)
;
_computing_data_reduction
;
CrysAlis Red (Oxford Diffraction, 2006)
;
_computing_molecular_graphics
;
DIAMOND (Brandenburg & Putz, 2006)
;
_computing_publication_material 'SHELXL97 (Sheldrick, 2008)'
_computing_structure_refinement 'SHELXL97 (Sheldrick, 2008)'
_computing_structure_solution 'SHELXS97 (Sheldrick, 2008)'
_diffrn_ambient_temperature 295(2)
_diffrn_detector_area_resol_mean '1024x1024 with blocks 2x2'
_diffrn_measured_fraction_theta_full 0.993
_diffrn_measured_fraction_theta_max 0.993
_diffrn_measurement_device_type 'Kuma KM-4 with area CCD detector'
_diffrn_measurement_method \w-scan
_diffrn_radiation_monochromator graphite
_diffrn_radiation_source 'fine-focus sealed tube'
_diffrn_radiation_type MoK\a
_diffrn_radiation_wavelength 0.71073
_diffrn_reflns_av_R_equivalents 0.0313
_diffrn_reflns_av_sigmaI/netI 0.0386
_diffrn_reflns_limit_h_max 8
_diffrn_reflns_limit_h_min -8
_diffrn_reflns_limit_k_max 8
_diffrn_reflns_limit_k_min -9
_diffrn_reflns_limit_l_max 19
_diffrn_reflns_limit_l_min -18
_diffrn_reflns_number 6665
_diffrn_reflns_theta_full 28.39
_diffrn_reflns_theta_max 28.39
_diffrn_reflns_theta_min 2.76
_exptl_absorpt_coefficient_mu 0.803
_exptl_absorpt_correction_T_max 0.8781
_exptl_absorpt_correction_T_min 0.7604
_exptl_absorpt_correction_type analytical
_exptl_absorpt_process_details
;
(face-indexed; SHELXTL; Sheldrick, 2008)
;
_exptl_crystal_colour colourless
_exptl_crystal_density_diffrn 1.567
_exptl_crystal_density_meas 1.56
_exptl_crystal_density_method flotation
_exptl_crystal_description paralellepiped
_exptl_crystal_F_000 320
_exptl_crystal_size_max 0.37
_exptl_crystal_size_mid 0.22
_exptl_crystal_size_min 0.17
_refine_diff_density_max 0.208
_refine_diff_density_min -0.200
_refine_ls_extinction_coef 0.041(3)
_refine_ls_extinction_expression Fc^*^=kFc[1+0.001xFc^2^\l^3^/sin(2\q)]^-1/4^
_refine_ls_extinction_method SHELXL97
_refine_ls_goodness_of_fit_ref 0.988
_refine_ls_hydrogen_treatment refxyz
_refine_ls_matrix_type full
_refine_ls_number_parameters 95
_refine_ls_number_reflns 1635
_refine_ls_number_restraints 0
_refine_ls_restrained_S_all 0.988
_refine_ls_R_factor_all 0.0532
_refine_ls_R_factor_gt 0.0302
_refine_ls_shift/su_max 0.000
_refine_ls_shift/su_mean 0.000
_refine_ls_structure_factor_coef Fsqd
_refine_ls_weighting_details 'calc w=1/[\s^2^(Fo^2^)+(0.0275P)^2^] where P=(Fo^2^+2Fc^2^)/3'
_refine_ls_weighting_scheme calc
_refine_ls_wR_factor_gt 0.0573
_refine_ls_wR_factor_ref 0.0619
_reflns_number_gt 1164
_reflns_number_total 1635
_reflns_threshold_expression \s>2\s(I)
_cod_data_source_file sk3208.cif
_cod_data_source_block Ia
_cod_original_sg_symbol_H-M 'P 21/c'
_cod_database_code 2016606
_cod_database_fobs_code 2016606

loop_
_symmetry_equiv_pos_as_xyz
'x, y, z'
'-x, y+1/2, -z+1/2'
'-x, -y, -z'
'x, -y-1/2, z-1/2'

loop_
_atom_site_type_symbol
_atom_site_label
_atom_site_fract_x
_atom_site_fract_y
_atom_site_fract_z
_atom_site_U_iso_or_equiv
_atom_site_adp_type
_atom_site_calc_flag
_atom_site_occupancy
Cl Cl1 0.51493(6) 0.72135(7) 0.41465(3) 0.04362(16) Uani d 1
S S1 0.89198(7) 0.05688(7) 0.26804(3) 0.03941(16) Uani d 1
C C1 0.7581(2) 0.2129(2) 0.33105(10) 0.0295(4) Uani d 1
N N1 0.8064(2) 0.2597(2) 0.42000(9) 0.0339(4) Uani d 1
H H1 0.719(3) 0.302(3) 0.4489(12) 0.041 Uiso d 1
C C2 0.9855(2) 0.2404(2) 0.46644(10) 0.0293(4) Uani d 1
N N2 0.5888(2) 0.3002(3) 0.30276(11) 0.0444(4) Uani d 1
H H21 0.532(3) 0.393(3) 0.3335(12) 0.053 Uiso d 1
H H22 0.553(3) 0.277(3) 0.2486(14) 0.053 Uiso d 1
N N3 0.9824(3) 0.2867(3) 0.55275(10) 0.0402(4) Uani d 1
H H31 0.869(3) 0.304(3) 0.5781(13) 0.048 Uiso d 1
H H32 1.084(3) 0.269(3) 0.5815(13) 0.048 Uiso d 1
N N4 1.1546(2) 0.1858(3) 0.42755(11) 0.0436(4) Uani d 1
H H41 1.150(3) 0.147(3) 0.3760(13) 0.052 Uiso d 1
H H42 1.268(3) 0.190(3) 0.4549(13) 0.052 Uiso d 1

loop_
_atom_site_aniso_label
_atom_site_aniso_U_11
_atom_site_aniso_U_22
_atom_site_aniso_U_33
_atom_site_aniso_U_12
_atom_site_aniso_U_13
_atom_site_aniso_U_23
Cl1 0.0321(2) 0.0687(4) 0.0300(2) -0.0027(2) -0.00419(17) -0.0038(2)
S1 0.0482(3) 0.0429(3) 0.0271(2) 0.0086(2) -0.00226(18) -0.00554(19)
C1 0.0305(8) 0.0304(10) 0.0277(8) -0.0028(7) -0.0030(7) 0.0011(7)
N1 0.0267(7) 0.0491(10) 0.0260(7) 0.0046(7) -0.0007(6) -0.0085(6)
C2 0.0292(8) 0.0306(10) 0.0281(8) -0.0040(7) -0.0036(7) 0.0023(7)
N2 0.0452(9) 0.0523(11) 0.0354(8) 0.0157(8) -0.0129(7) -0.0094(8)
N3 0.0375(8) 0.0553(11) 0.0277(8) -0.0032(9) -0.0053(6) -0.0007(7)
N4 0.0278(8) 0.0638(12) 0.0389(8) 0.0025(8) -0.0059(7) -0.0103(8)

loop_
_atom_type_symbol
_atom_type_description
_atom_type_scat_dispersion_real
_atom_type_scat_dispersion_imag
_atom_type_scat_source
C C 0.0033 0.0016 'International Tables Vol C Tables 4.2.6.8 and 6.1.1.4'
H H 0.0000 0.0000 'International Tables Vol C Tables 4.2.6.8 and 6.1.1.4'
N N 0.0061 0.0033 'International Tables Vol C Tables 4.2.6.8 and 6.1.1.4'
S S 0.1246 0.1234 'International Tables Vol C Tables 4.2.6.8 and 6.1.1.4'
Cl Cl 0.1484 0.1585 'International Tables Vol C Tables 4.2.6.8 and 6.1.1.4'

loop_
_geom_angle_atom_site_label_1
_geom_angle_atom_site_label_2
_geom_angle_atom_site_label_3
_geom_angle
_geom_angle_publ_flag
N2 C1 N1 112.45(15) y
N2 C1 S1 123.43(12) y
N1 C1 S1 124.07(12) y
C2 N1 C1 130.32(14) y
C2 N1 H1 113.2(14) ?
C1 N1 H1 116.5(14) ?
N4 C2 N3 121.03(15) y
N4 C2 N1 122.20(15) y
N3 C2 N1 116.73(15) y
C1 N2 H21 121.5(13) ?
C1 N2 H22 116.1(13) ?
H21 N2 H22 121.2(18) ?
C2 N3 H31 119.1(13) ?
C2 N3 H32 117.8(14) ?
H31 N3 H32 121.0(19) ?
C2 N4 H41 118.8(14) ?
C2 N4 H42 121.5(13) ?
H41 N4 H42 119.6(19) ?

loop_
_geom_bond_atom_site_label_1
_geom_bond_atom_site_label_2
_geom_bond_distance
_geom_bond_publ_flag
S1 C1 1.6636(17) y
C1 N2 1.319(2) y
C1 N1 1.3866(19) y
N1 C2 1.3565(19) y
N1 H1 0.773(17) ?
C2 N4 1.300(2) y
C2 N3 1.314(2) y
N2 H21 0.86(2) ?
N2 H22 0.85(2) ?
N3 H31 0.84(2) ?
N3 H32 0.79(2) ?
N4 H41 0.806(19) ?
N4 H42 0.844(19) ?

loop_
_geom_hbond_atom_site_label_D
_geom_hbond_atom_site_label_H
_geom_hbond_atom_site_label_A
_geom_hbond_site_symmetry_A
_geom_hbond_distance_DH
_geom_hbond_distance_HA
_geom_hbond_distance_DA
_geom_hbond_angle_DHA
_geom_hbond_publ_flag
N1 H1 Cl1 3_666 0.773(17) 2.539(18) 3.2305(16) 149.9(18) y
N2 H21 Cl1 . 0.86(2) 2.54(2) 3.3458(18) 156.0(16) y
N2 H22 Cl1 2_645 0.85(2) 2.48(2) 3.3225(18) 174.2(18) y
N3 H31 Cl1 3_666 0.84(2) 2.51(2) 3.2804(18) 152.9(17) y
N3 H32 Cl1 3_766 0.79(2) 2.62(2) 3.3084(18) 146.9(18) y
N4 H41 S1 . 0.806(19) 2.390(19) 3.0339(17) 137.5(18) y
N4 H42 Cl1 3_766 0.844(19) 2.46(2) 3.2268(17) 152.2(17) y

loop_
_cod_related_entry_id
_cod_related_entry_database
_cod_related_entry_code
1 ChemSpider 15073220
